data_7711803
loop_
_publ_author_name
'Li, Min'
'Han, Jiayi'
'Wu, Haipeng'
'Du, Yi-En'
'Liu, Yufang'
'Chen, Yongqiang'
'Chen, Sanping'

_publ_section_title
;
 Effects of strong coordination bonds at the axial or equatorial positions
 on magnetic relaxation for pentagonal bipyramidal dysprosium(III)
 single-ion magnets.
;
_journal_issue 44
_journal_name_full 'Dalton transactions (Cambridge, England : 2003)'
_journal_page_first 16964
_journal_page_last 16972
_journal_paper_doi 10.1039/d2dt02402k
_journal_volume 51
_journal_year 2022
_chemical_formula_moiety 'C20 H22 Cl3 Dy N6 O3'
_chemical_formula_sum 'C22 H28 Cl3 Dy N6 O4'
_chemical_formula_weight 709.35
_space_group_crystal_system monoclinic
_space_group_IT_number 14
_space_group_name_Hall '-P 2ybc'
_space_group_name_H-M_alt 'P 1 21/c 1'
_atom_sites_solution_hydrogens mixed
_audit_creation_date 2021-08-08
_audit_creation_method
;
Olex2 1.2
(compiled 2018.05.29 svn.r3508 for OlexSys, GUI svn.r5506)
;
_audit_update_record
;
2021-09-06 deposited with the CCDC.	2022-10-13 downloaded from the CCDC.
;
_cell_angle_alpha 90
_cell_angle_beta 107.554(3)
_cell_angle_gamma 90
_cell_formula_units_Z 4
_cell_length_a 9.6107(18)
_cell_length_b 22.067(4)
_cell_length_c 13.874(3)
_cell_measurement_reflns_used 3208
_cell_measurement_temperature 296(2)
_cell_measurement_theta_max 22.89
_cell_measurement_theta_min 2.40
_cell_volume 2805.4(10)
_computing_cell_refinement 'SAINT v7.68A (Bruker, 2009)'
_computing_data_reduction 'SAINT v7.68A (Bruker, 2009)'
_computing_molecular_graphics 'Olex2 (Dolomanov et al., 2009)'
_computing_publication_material 'Olex2 (Dolomanov et al., 2009)'
_computing_structure_refinement 'ShelXL (Sheldrick, 2015)'
_computing_structure_solution 'SHELXT 2018/2 (Sheldrick, 2018)'
_diffrn_ambient_temperature 296.15
_diffrn_measured_fraction_theta_full 0.998
_diffrn_measured_fraction_theta_max 0.963
_diffrn_measurement_device_type 'Bruker APEX-II CCD'
_diffrn_measurement_method '\f and \w scans'
_diffrn_radiation_monochromator graphite
_diffrn_radiation_type MoK\a
_diffrn_radiation_wavelength 0.71073
_diffrn_reflns_av_R_equivalents 0.0675
_diffrn_reflns_av_unetI/netI 0.0946
_diffrn_reflns_Laue_measured_fraction_full 0.998
_diffrn_reflns_Laue_measured_fraction_max 0.963
_diffrn_reflns_limit_h_max 12
_diffrn_reflns_limit_h_min -8
_diffrn_reflns_limit_k_max 27
_diffrn_reflns_limit_k_min -23
_diffrn_reflns_limit_l_max 13
_diffrn_reflns_limit_l_min -17
_diffrn_reflns_number 15119
_diffrn_reflns_point_group_measured_fraction_full 0.998
_diffrn_reflns_point_group_measured_fraction_max 0.963
_diffrn_reflns_theta_full 25.242
_diffrn_reflns_theta_max 27.024
_diffrn_reflns_theta_min 1.795
_diffrn_standards_number 0
_exptl_absorpt_coefficient_mu 2.987
_exptl_absorpt_correction_T_max 0.7455
_exptl_absorpt_correction_T_min 0.4966
_exptl_absorpt_correction_type multi-scan
_exptl_absorpt_process_details
'SADABS-2008/1 (Bruker,2008) was used for absorption correction. wR2(int) was 0.1138 before and 0.0562 after correction. The Ratio of minimum to maximum transmission is 0.6661. The \l/2 correction factor is 0.0015.'
_exptl_crystal_colour orange
_exptl_crystal_colour_primary orange
_exptl_crystal_density_diffrn 1.680
_exptl_crystal_description block
_exptl_crystal_F_000 1404
_exptl_crystal_size_max 0.16
_exptl_crystal_size_mid 0.14
_exptl_crystal_size_min 0.12
_refine_diff_density_max 1.344
_refine_diff_density_min -1.030
_refine_diff_density_rms 0.140
_refine_ls_extinction_method none
_refine_ls_goodness_of_fit_ref 1.084
_refine_ls_hydrogen_treatment constr
_refine_ls_matrix_type full
_refine_ls_number_parameters 299
_refine_ls_number_reflns 5926
_refine_ls_number_restraints 1
_refine_ls_restrained_S_all 1.093
_refine_ls_R_factor_all 0.1156
_refine_ls_R_factor_gt 0.0691
_refine_ls_shift/su_max 0.001
_refine_ls_shift/su_mean 0.000
_refine_ls_structure_factor_coef Fsqd
_refine_ls_weighting_details 'w=1/[\s^2^(Fo^2^)+(0.0690P)^2^] where P=(Fo^2^+2Fc^2^)/3'
_refine_ls_weighting_scheme calc
_refine_ls_wR_factor_gt 0.1396
_refine_ls_wR_factor_ref 0.1570
_reflns_Friedel_coverage 0.000
_reflns_number_gt 3847
_reflns_number_total 5926
_reflns_threshold_expression 'I > 2\s(I)'
_cod_data_source_file d2dt02402k2.cif
_cod_data_source_block 1
_cod_database_code 7711803
_shelx_shelxl_version_number 2018/3
_shelx_space_group_comment
;
The symmetry employed for this shelxl refinement is uniquely defined
by the following loop, which should always be used as a source of
symmetry information in preference to the above space-group names.
They are only intended as comments.
;
_shelx_estimated_absorpt_t_max 0.716
_shelx_estimated_absorpt_t_min 0.646
_olex2_refinement_description
;
1. Fixed Uiso
 At 1.2 times of:
  All C(H) groups, All C(H,H) groups, All N(H) groups, All N(H,H) groups
2. Restrained distances
 H5A-Cl2
 4.5 with sigma of 0.02
3.a Rotating group:
 N5(H5A,H5B)
3.b Ternary CH refined with riding coordinates:
 N3(H3), N2(H2)
3.c Secondary CH2 refined with riding coordinates:
 C6(H6A,H6B), C9(H9A,H9B), C8(H8A,H8B), C7(H7A,H7B)
3.d Aromatic/amide H refined with riding coordinates:
 C17(H17), C19(H19), C11(H11), C1(H1), C4(H4), C3(H3A), C14(H14), C12(H12),
 C13(H13), C2(H2A)
;
_platon_squeeze_void_probe_radius 1.20
_olex2_submission_special_instructions 'No special instructions were received'

loop_
_space_group_symop_operation_xyz
'x, y, z'
'-x, y+1/2, -z+1/2'
'-x, -y, -z'
'x, -y-1/2, z-1/2'

loop_
_atom_site_label
_atom_site_type_symbol
_atom_site_fract_x
_atom_site_fract_y
_atom_site_fract_z
_atom_site_U_iso_or_equiv
_atom_site_adp_type
_atom_site_occupancy
_atom_site_site_symmetry_order
_atom_site_calc_flag
_atom_site_refinement_flags_posn
_atom_site_refinement_flags_adp
_atom_site_refinement_flags_occupancy
_atom_site_disorder_assembly
_atom_site_disorder_group
Dy1 Dy 0.57964(4) 0.36738(2) 0.11875(3) 0.04084(16) Uani 1 1 d . . . . .
Cl1 Cl 0.7034(3) 0.46360(12) 0.0740(2) 0.0622(7) Uani 1 1 d . . . . .
Cl2 Cl 0.4430(3) 0.26445(13) 0.1283(2) 0.0752(8) Uani 1 1 d D . . . .
Cl3 Cl 0.9044(4) 0.45033(19) 0.3530(2) 0.1054(14) Uani 1 1 d . . . . .
O1 O 0.6487(6) 0.3716(3) 0.2811(4) 0.0494(16) Uani 1 1 d . . . . .
N1 N 0.8199(8) 0.3121(4) 0.1474(6) 0.051(2) Uani 1 1 d . . . . .
N3 N 0.3717(8) 0.3894(4) -0.0363(5) 0.0494(19) Uani 1 1 d . . . . .
H3 H 0.382858 0.432107 -0.051777 0.059 Uiso 1 1 calc R . . . .
N4 N 0.3645(8) 0.4222(4) 0.1487(6) 0.052(2) Uani 1 1 d . . . . .
N2 N 0.6203(8) 0.3243(4) -0.0376(5) 0.053(2) Uani 1 1 d . . . . .
H2 H 0.586918 0.282154 -0.040881 0.064 Uiso 1 1 calc R . . . .
C15 C 0.7041(9) 0.3739(4) 0.3814(6) 0.045(2) Uani 1 1 d . . . . .
N5 N 0.5099(9) 0.3080(4) 0.3964(6) 0.062(2) Uani 1 1 d . . . . .
H5A H 0.448922 0.300801 0.434362 0.075 Uiso 1 1 d DGR . . . .
H5B H 0.450836 0.325749 0.339651 0.075 Uiso 1 1 d GR . . . .
C16 C 0.6342(9) 0.3420(4) 0.4419(7) 0.043(2) Uani 1 1 d . . . . .
C17 C 0.6924(12) 0.3454(5) 0.5461(7) 0.057(3) Uani 1 1 d . . . . .
H17 H 0.646565 0.325388 0.587107 0.068 Uiso 1 1 calc R . . . .
C18 C 0.8180(12) 0.3783(4) 0.5894(6) 0.055(3) Uani 1 1 d . . . . .
C10 C 0.2353(9) 0.4179(4) 0.0776(7) 0.049(2) Uani 1 1 d . . . . .
O2 O 0.9986(11) 0.4015(5) 0.7352(6) 0.101(3) Uani 1 1 d . . . . .
N6 N 0.8777(13) 0.3785(5) 0.6980(7) 0.079(3) Uani 1 1 d . . . . .
C6 C 0.7764(10) 0.3208(5) -0.0320(7) 0.061(3) Uani 1 1 d . . . . .
H6A H 0.809861 0.360455 -0.045399 0.073 Uiso 1 1 calc R . . . .
H6B H 0.787845 0.293131 -0.083431 0.073 Uiso 1 1 calc R . . . .
C5 C 0.8671(10) 0.2996(5) 0.0689(8) 0.058(3) Uani 1 1 d . . . . .
O3 O 0.8105(12) 0.3566(5) 0.7497(6) 0.114(4) Uani 1 1 d . . . . .
C19 C 0.8845(11) 0.4097(5) 0.5305(7) 0.065(3) Uani 1 1 d . . . . .
H19 H 0.970336 0.431010 0.559715 0.078 Uiso 1 1 calc R . . . .
C20 C 0.8240(11) 0.4091(5) 0.4300(7) 0.060(3) Uani 1 1 d . . . . .
C9 C 0.2297(10) 0.3856(5) -0.0173(8) 0.062(3) Uani 1 1 d . . . . .
H9A H 0.204432 0.343430 -0.011966 0.075 Uiso 1 1 calc R . . . .
H9B H 0.154996 0.403543 -0.073416 0.075 Uiso 1 1 calc R . . . .
C11 C 0.1099(12) 0.4426(6) 0.0928(10) 0.076(3) Uani 1 1 d . . . . .
H11 H 0.021161 0.438816 0.042322 0.092 Uiso 1 1 calc R . . . .
C1 C 0.9041(12) 0.2962(6) 0.2383(9) 0.077(4) Uani 1 1 d . . . . .
H1 H 0.871287 0.304880 0.293313 0.093 Uiso 1 1 calc R . . . .
C8 C 0.3755(12) 0.3557(6) -0.1273(8) 0.074(4) Uani 1 1 d . . . . .
H8A H 0.314756 0.375971 -0.187353 0.089 Uiso 1 1 calc R . . . .
H8B H 0.337844 0.315083 -0.125661 0.089 Uiso 1 1 calc R . . . .
C4 C 1.0005(12) 0.2708(6) 0.0814(9) 0.076(3) Uani 1 1 d . . . . .
H4 H 1.030743 0.261974 0.025243 0.091 Uiso 1 1 calc R . . . .
C7 C 0.5286(13) 0.3528(6) -0.1303(7) 0.073(3) Uani 1 1 d . . . . .
H7A H 0.532991 0.329562 -0.188589 0.088 Uiso 1 1 calc R . . . .
H7B H 0.564013 0.393404 -0.136227 0.088 Uiso 1 1 calc R . . . .
C3 C 1.0868(14) 0.2555(6) 0.1758(11) 0.093(4) Uani 1 1 d . . . . .
H3A H 1.177097 0.237322 0.184816 0.112 Uiso 1 1 calc R . . . .
C14 C 0.3719(12) 0.4511(6) 0.2347(8) 0.073(3) Uani 1 1 d . . . . .
H14 H 0.461468 0.454983 0.284262 0.087 Uiso 1 1 calc R . . . .
C12 C 0.1147(15) 0.4720(7) 0.1796(12) 0.100(5) Uani 1 1 d . . . . .
H12 H 0.031364 0.488899 0.189477 0.120 Uiso 1 1 calc R . . . .
C13 C 0.2466(15) 0.4757(6) 0.2512(10) 0.095(4) Uani 1 1 d . . . . .
H13 H 0.253947 0.494824 0.312288 0.114 Uiso 1 1 calc R . . . .
C2 C 1.0385(13) 0.2674(6) 0.2570(11) 0.097(4) Uani 1 1 d . . . . .
H2A H 1.093310 0.256684 0.322246 0.116 Uiso 1 1 calc R . . . .

loop_
_atom_site_aniso_label
_atom_site_aniso_U_11
_atom_site_aniso_U_22
_atom_site_aniso_U_33
_atom_site_aniso_U_23
_atom_site_aniso_U_13
_atom_site_aniso_U_12
Dy1 0.0415(2) 0.0466(3) 0.0368(2) 0.0017(2) 0.01529(17) 0.0009(2)
Cl1 0.0554(14) 0.0571(18) 0.0734(17) 0.0168(13) 0.0182(13) -0.0057(12)
Cl2 0.0757(18) 0.0518(18) 0.112(2) -0.0034(16) 0.0496(18) -0.0118(14)
Cl3 0.120(3) 0.144(4) 0.0558(18) 0.0027(18) 0.0309(18) -0.072(2)
O1 0.052(3) 0.065(5) 0.028(3) 0.005(3) 0.006(3) -0.001(3)
N1 0.047(4) 0.059(6) 0.052(5) 0.009(4) 0.021(4) 0.012(4)
N3 0.059(5) 0.045(5) 0.045(4) 0.003(4) 0.016(4) 0.002(4)
N4 0.053(5) 0.057(6) 0.046(5) 0.008(4) 0.015(4) 0.010(4)
N2 0.066(5) 0.056(6) 0.039(4) -0.007(4) 0.018(4) -0.003(4)
C15 0.043(5) 0.053(6) 0.038(5) 0.004(4) 0.011(4) -0.001(4)
N5 0.064(5) 0.069(6) 0.061(5) -0.002(5) 0.028(4) -0.015(5)
C16 0.047(5) 0.043(6) 0.043(5) -0.004(4) 0.018(4) 0.003(4)
C17 0.073(7) 0.050(6) 0.053(6) 0.009(5) 0.028(5) 0.004(5)
C18 0.084(7) 0.054(7) 0.025(5) 0.005(4) 0.013(5) 0.011(5)
C10 0.034(5) 0.054(7) 0.055(6) 0.014(5) 0.007(4) 0.003(4)
O2 0.112(7) 0.123(8) 0.050(5) -0.001(5) -0.005(5) 0.003(7)
N6 0.094(8) 0.085(9) 0.045(6) 0.001(5) 0.002(5) 0.004(6)
C6 0.062(6) 0.080(8) 0.047(6) -0.012(5) 0.026(5) 0.000(6)
C5 0.049(6) 0.064(7) 0.074(7) 0.006(5) 0.037(5) 0.002(5)
O3 0.148(9) 0.151(10) 0.047(5) 0.032(5) 0.035(5) -0.012(7)
C19 0.064(6) 0.076(9) 0.042(6) -0.002(5) -0.004(5) -0.010(6)
C20 0.067(6) 0.075(8) 0.037(5) 0.007(5) 0.016(5) -0.006(6)
C9 0.048(6) 0.071(8) 0.063(7) -0.002(5) 0.010(5) -0.010(5)
C11 0.052(6) 0.074(9) 0.110(10) 0.023(7) 0.035(7) 0.007(6)
C1 0.063(7) 0.111(11) 0.062(7) 0.028(7) 0.024(6) 0.028(7)
C8 0.068(7) 0.093(10) 0.051(7) -0.026(6) 0.004(5) 0.008(6)
C4 0.068(7) 0.095(10) 0.080(8) 0.020(7) 0.043(7) 0.011(7)
C7 0.089(8) 0.094(10) 0.035(6) -0.014(5) 0.016(5) 0.005(7)
C3 0.072(8) 0.105(12) 0.117(11) 0.034(9) 0.048(8) 0.031(8)
C14 0.068(7) 0.098(10) 0.049(6) -0.009(6) 0.012(5) 0.028(6)
C12 0.077(9) 0.127(13) 0.113(12) 0.041(10) 0.056(9) 0.053(9)
C13 0.104(11) 0.111(12) 0.080(9) -0.007(8) 0.044(8) 0.043(9)
C2 0.066(8) 0.127(13) 0.101(10) 0.036(9) 0.032(7) 0.043(8)

loop_
_atom_type_symbol
_atom_type_description
_atom_type_scat_dispersion_real
_atom_type_scat_dispersion_imag
_atom_type_scat_source
C C 0.0033 0.0016 'International Tables Vol C Tables 4.2.6.8 and 6.1.1.4'
H H 0.0000 0.0000 'International Tables Vol C Tables 4.2.6.8 and 6.1.1.4'
Cl Cl 0.1484 0.1585 'International Tables Vol C Tables 4.2.6.8 and 6.1.1.4'
Dy Dy -0.1892 4.4098 'International Tables Vol C Tables 4.2.6.8 and 6.1.1.4'
N N 0.0061 0.0033 'International Tables Vol C Tables 4.2.6.8 and 6.1.1.4'
O O 0.0106 0.0060 'International Tables Vol C Tables 4.2.6.8 and 6.1.1.4'

loop_
_geom_angle_atom_site_label_1
_geom_angle_atom_site_label_2
_geom_angle_atom_site_label_3
_geom_angle
_geom_angle_site_symmetry_1
_geom_angle_site_symmetry_3
_geom_angle_publ_flag
Cl1 Dy1 Cl2 169.34(9) . . ?
O1 Dy1 Cl1 101.30(17) . . ?
O1 Dy1 Cl2 89.20(18) . . ?
O1 Dy1 N1 83.0(2) . . ?
O1 Dy1 N3 143.7(2) . . ?
O1 Dy1 N4 79.4(2) . . ?
O1 Dy1 N2 147.6(2) . . ?
N1 Dy1 Cl1 88.25(19) . . ?
N1 Dy1 Cl2 91.25(19) . . ?
N1 Dy1 N4 162.4(2) . . ?
N3 Dy1 Cl1 86.59(19) . . ?
N3 Dy1 Cl2 85.98(19) . . ?
N3 Dy1 N1 133.0(2) . . ?
N3 Dy1 N4 64.5(2) . . ?
N3 Dy1 N2 67.8(2) . . ?
N4 Dy1 Cl1 95.98(19) . . ?
N4 Dy1 Cl2 87.68(19) . . ?
N2 Dy1 Cl1 84.3(2) . . ?
N2 Dy1 Cl2 85.8(2) . . ?
N2 Dy1 N1 65.2(2) . . ?
N2 Dy1 N4 132.1(2) . . ?
C15 O1 Dy1 174.7(6) . . ?
C5 N1 Dy1 119.4(6) . . ?
C1 N1 Dy1 123.0(6) . . ?
C1 N1 C5 117.6(8) . . ?
C9 N3 Dy1 112.3(5) . . ?
C9 N3 C8 112.9(8) . . ?
C8 N3 Dy1 114.7(6) . . ?
C10 N4 Dy1 117.9(6) . . ?
C14 N4 Dy1 123.2(6) . . ?
C14 N4 C10 118.7(9) . . ?
C6 N2 Dy1 113.2(5) . . ?
C7 N2 Dy1 112.8(6) . . ?
C7 N2 C6 113.7(8) . . ?
O1 C15 C16 119.4(8) . . ?
O1 C15 C20 122.7(8) . . ?
C20 C15 C16 117.8(8) . . ?
N5 C16 C15 119.8(8) . . ?
C17 C16 C15 118.6(9) . . ?
C17 C16 N5 121.6(8) . . ?
C18 C17 C16 120.5(9) . . ?
C17 C18 N6 118.5(10) . . ?
C19 C18 C17 120.7(9) . . ?
C19 C18 N6 120.8(10) . . ?
N4 C10 C9 117.8(8) . . ?
N4 C10 C11 120.9(10) . . ?
C11 C10 C9 121.3(9) . . ?
O2 N6 C18 117.9(11) . . ?
O3 N6 C18 120.4(11) . . ?
O3 N6 O2 121.7(10) . . ?
N2 C6 C5 111.3(7) . . ?
N1 C5 C6 117.3(8) . . ?
N1 C5 C4 121.4(10) . . ?
C4 C5 C6 121.2(9) . . ?
C20 C19 C18 118.9(10) . . ?
C15 C20 Cl3 116.8(7) . . ?
C19 C20 Cl3 119.8(8) . . ?
C19 C20 C15 123.2(9) . . ?
N3 C9 C10 110.1(8) . . ?
C12 C11 C10 121.5(12) . . ?
N1 C1 C2 124.5(11) . . ?
N3 C8 C7 109.0(8) . . ?
C3 C4 C5 120.1(11) . . ?
N2 C7 C8 109.5(9) . . ?
C4 C3 C2 119.0(11) . . ?
N4 C14 C13 121.0(10) . . ?
C11 C12 C13 116.9(11) . . ?
C12 C13 C14 121.0(12) . . ?
C3 C2 C1 117.4(12) . . ?

loop_
_geom_bond_atom_site_label_1
_geom_bond_atom_site_label_2
_geom_bond_distance
_geom_bond_site_symmetry_2
_geom_bond_publ_flag
Dy1 Cl1 2.599(2) . ?
Dy1 Cl2 2.647(3) . ?
Dy1 O1 2.149(5) . ?
Dy1 N1 2.534(7) . ?
Dy1 N3 2.503(7) . ?
Dy1 N4 2.536(7) . ?
Dy1 N2 2.505(7) . ?
Cl3 C20 1.749(10) . ?
O1 C15 1.332(10) . ?
N1 C5 1.330(11) . ?
N1 C1 1.323(12) . ?
N3 C9 1.468(11) . ?
N3 C8 1.475(11) . ?
N4 C10 1.336(10) . ?
N4 C14 1.336(12) . ?
N2 C6 1.481(11) . ?
N2 C7 1.464(12) . ?
C15 C16 1.411(12) . ?
C15 C20 1.385(13) . ?
N5 C16 1.391(11) . ?
C16 C17 1.386(12) . ?
C17 C18 1.381(14) . ?
C18 N6 1.441(12) . ?
C18 C19 1.368(13) . ?
C10 C9 1.484(13) . ?
C10 C11 1.395(14) . ?
O2 N6 1.230(12) . ?
N6 O3 1.202(12) . ?
C6 C5 1.483(13) . ?
C5 C4 1.394(14) . ?
C19 C20 1.339(12) . ?
C11 C12 1.356(18) . ?
C1 C2 1.392(14) . ?
C8 C7 1.486(15) . ?
C4 C3 1.365(16) . ?
C3 C2 1.367(16) . ?
C14 C13 1.401(14) . ?
C12 C13 1.357(18) . ?

loop_
_platon_squeeze_void_nr
_platon_squeeze_void_average_x
_platon_squeeze_void_average_y
_platon_squeeze_void_average_z
_platon_squeeze_void_volume
_platon_squeeze_void_count_electrons
_platon_squeeze_void_content
1 0.500 0.500 0.500 221 60 ' '
2 0.500 0.000 1.000 221 60 ' '
